data_7001728
loop_
_publ_author_name
'Venugopal, Ajay'
'Kamps, Ina'
'Bojer, Daniel'
'Berger, Raphael J. F.'
'Mix, Andreas'
'Willner, Alexander'
'Neumann, Beate'
'Stammler, Hans-Georg'
'Mitzel, Norbert W.'

_publ_section_title
;
 Neutral ligand induced methane elimination from rare-earth metal
 tetramethylaluminates up to the six-coordinate carbide state
;
_journal_issue 29
_journal_name_full 'Dalton Transactions'
_journal_page_first 5755
_journal_paper_doi 10.1039/b905271b
_journal_year 2009
_chemical_formula_sum 'C32 H75 Al5 N3 Y3'
_chemical_formula_weight 903.58
_chemical_name_systematic
;
?
;
_space_group_IT_number 11
_symmetry_cell_setting monoclinic
_symmetry_space_group_name_Hall '-P 2yb'
_symmetry_space_group_name_H-M 'P 1 21/m 1'
_atom_sites_solution_hydrogens geom
_atom_sites_solution_primary direct
_atom_sites_solution_secondary difmap
_audit_creation_method SHELXL-97
_cell_angle_alpha 90.00
_cell_angle_beta 97.870(18)
_cell_angle_gamma 90.00
_cell_formula_units_Z 2
_cell_length_a 9.5402(18)
_cell_length_b 17.210(2)
_cell_length_c 14.068(2)
_cell_measurement_reflns_used 2000
_cell_measurement_temperature 153(2)
_cell_measurement_theta_max 26.98
_cell_measurement_theta_min 4.39
_cell_volume 2288.0(6)
_computing_cell_refinement 'STOE IPDS-1 software package'
_computing_data_collection 'STOE IPDS-1 software package'
_computing_data_reduction 'STOE IPDS-1 software package'
_computing_molecular_graphics 'Bruker SHELXTL'
_computing_publication_material 'Bruker SHELXTL'
_computing_structure_refinement 'SHELXL-97 (Sheldrick, 1997)'
_computing_structure_solution 'SHELXS-97 (Sheldrick, 1990)'
_diffrn_ambient_temperature 153(2)
_diffrn_measured_fraction_theta_full 0.990
_diffrn_measured_fraction_theta_max 0.990
_diffrn_measurement_device_type 'STOE IPDS-1'
_diffrn_measurement_method '\phi scans'
_diffrn_radiation_monochromator graphite
_diffrn_radiation_source 'fine-focus sealed tube'
_diffrn_radiation_type MoK\a
_diffrn_radiation_wavelength 0.71073
_diffrn_reflns_av_R_equivalents 0.1648
_diffrn_reflns_av_sigmaI/netI 0.0742
_diffrn_reflns_limit_h_max 12
_diffrn_reflns_limit_h_min -12
_diffrn_reflns_limit_k_max 21
_diffrn_reflns_limit_k_min -21
_diffrn_reflns_limit_l_max 17
_diffrn_reflns_limit_l_min -17
_diffrn_reflns_number 35996
_diffrn_reflns_theta_full 26.98
_diffrn_reflns_theta_max 26.98
_diffrn_reflns_theta_min 4.39
_exptl_absorpt_coefficient_mu 3.891
_exptl_absorpt_correction_T_max 0.6970
_exptl_absorpt_correction_T_min 0.2036
_exptl_absorpt_correction_type empirical
_exptl_crystal_colour colourless
_exptl_crystal_density_diffrn 1.312
_exptl_crystal_density_method 'not measured'
_exptl_crystal_description Plate
_exptl_crystal_F_000 940
_exptl_crystal_size_max 0.6
_exptl_crystal_size_mid 0.5
_exptl_crystal_size_min 0.2
_refine_diff_density_max 0.915
_refine_diff_density_min -1.505
_refine_diff_density_rms 0.124
_refine_ls_extinction_method none
_refine_ls_goodness_of_fit_ref 1.006
_refine_ls_hydrogen_treatment mixed
_refine_ls_matrix_type full
_refine_ls_number_parameters 365
_refine_ls_number_reflns 5097
_refine_ls_number_restraints 6
_refine_ls_restrained_S_all 1.005
_refine_ls_R_factor_all 0.0860
_refine_ls_R_factor_gt 0.0555
_refine_ls_shift/su_max 0.001
_refine_ls_shift/su_mean 0.000
_refine_ls_structure_factor_coef Fsqd
_refine_ls_weighting_details 'calc w=1/[\s^2^(Fo^2^)+(0.0681P)^2^+5.6413P] where P=(Fo^2^+2Fc^2^)/3'
_refine_ls_weighting_scheme calc
_refine_ls_wR_factor_gt 0.1244
_refine_ls_wR_factor_ref 0.1398
_reflns_number_gt 3754
_reflns_number_total 5097
_reflns_threshold_expression >2sigma(I)
_cod_data_source_file b905271b.txt
_cod_data_source_block compound_3_CCDC_679431
_cod_depositor_comments
;
The following automatic conversions were performed:
'_symmetry_cell_setting' value 'Monoclinic' changed to 'monoclinic'
according to '/home/saulius/struct/CIF-dictionaries/cif_core.dic'
dictionary named 'cif_core.dic' version 2.4.1 from 2010-06-29.

Automatic conversion script
Id: cif_fix_enum 1527 2010-12-29 10:47:43Z saulius 
;
_cod_original_cell_volume 2288.1(6)
_cod_original_sg_symbol_H-M 'P2(1)/m '
_cod_database_code 7001728

loop_
_symmetry_equiv_pos_as_xyz
'x, y, z'
'-x, y+1/2, -z'
'-x, -y, -z'
'x, -y-1/2, z'

loop_
_atom_site_label
_atom_site_type_symbol
_atom_site_fract_x
_atom_site_fract_y
_atom_site_fract_z
_atom_site_U_iso_or_equiv
_atom_site_adp_type
_atom_site_occupancy
_atom_site_symmetry_multiplicity
_atom_site_calc_flag
_atom_site_refinement_flags
_atom_site_disorder_assembly
_atom_site_disorder_group
Y1 Y 0.30779(7) 0.2500 0.19828(4) 0.01980(17) Uani 1 2 d S . .
Y2 Y 0.54824(5) 0.35056(3) 0.36757(3) 0.02018(14) Uani 1 1 d . . .
Al1 Al 0.23690(15) 0.33962(8) 0.38904(10) 0.0219(3) Uani 1 1 d . . .
Al2 Al 0.60531(17) 0.45339(9) 0.19969(12) 0.0293(4) Uani 1 1 d . . .
Al3 Al 0.4769(2) 0.2500 0.53109(14) 0.0232(4) Uani 1 2 d S . .
N1 N 0.1721(5) 0.3180(3) 0.0380(3) 0.0322(10) Uani 1 1 d . . .
N2 N 0.3739(6) 0.2500 0.0121(4) 0.0249(13) Uani 1 2 d S . .
C1 C 0.0920(8) 0.3913(5) 0.0200(5) 0.0519(19) Uani 1 1 d . . .
H1A H 0.062(8) 0.403(5) -0.048(6) 0.07(2) Uiso 1 1 d . . .
H1B H 0.154(9) 0.445(5) 0.043(6) 0.07(2) Uiso 1 1 d . . .
H1C H 0.005(8) 0.390(4) 0.051(5) 0.06(2) Uiso 1 1 d . . .
C2 C 0.5081(9) 0.2500 -0.0284(7) 0.0356(19) Uani 1 2 d S . .
H2A H 0.486(8) 0.2500 -0.099(6) 0.022(19) Uiso 1 2 d S . .
H2B H 0.555(7) 0.208(3) -0.006(5) 0.043(18) Uiso 1 1 d . . .
C3 C 0.0851(9) 0.2500 0.0100(6) 0.039(2) Uani 1 2 d S . .
H3A H 0.051(8) 0.2500 -0.056(6) 0.03(2) Uiso 1 2 d S . .
H3B H -0.001(7) 0.2500 0.055(5) 0.016(17) Uiso 1 2 d S . .
C4 C 0.2921(6) 0.3192(4) -0.0173(4) 0.0323(12) Uani 1 1 d . . .
H4A H 0.343(6) 0.370(3) 0.003(4) 0.034(16) Uiso 1 1 d . . .
H4B H 0.256(6) 0.317(3) -0.088(4) 0.024(13) Uiso 1 1 d . . .
C11 C 0.1078(7) 0.3543(5) 0.4856(5) 0.0395(14) Uani 1 1 d . . .
H11A H 0.154(8) 0.358(4) 0.546(6) 0.06(2) Uiso 1 1 d . . .
H11B H 0.057(15) 0.316(8) 0.500(10) 0.16(6) Uiso 1 1 d . . .
H11C H 0.070(11) 0.404(7) 0.478(7) 0.11(3) Uiso 1 1 d . . .
C12 C 0.1120(8) 0.3506(5) 0.2598(5) 0.0453(17) Uani 1 1 d . . .
H12A H 0.163(11) 0.393(6) 0.207(8) 0.13(4) Uiso 1 1 d . . .
H12B H 0.071(8) 0.315(5) 0.224(6) 0.06(2) Uiso 1 1 d . . .
H12C H 0.058(10) 0.380(5) 0.279(6) 0.09(3) Uiso 1 1 d . . .
C13 C 0.3466(7) 0.4437(3) 0.3946(5) 0.0335(13) Uani 1 1 d . . .
H13A H 0.406(9) 0.460(5) 0.460(6) 0.08(3) Uiso 1 1 d . . .
H13B H 0.264(7) 0.479(4) 0.406(5) 0.046(18) Uiso 1 1 d . . .
H13C H 0.381(7) 0.468(4) 0.345(5) 0.05(2) Uiso 1 1 d . . .
C21 C 0.7542(7) 0.4312(5) 0.1185(5) 0.0451(16) Uani 1 1 d . . .
H21A H 0.710(7) 0.433(4) 0.051(5) 0.050(19) Uiso 1 1 d . . .
H21B H 0.780(7) 0.378(4) 0.135(5) 0.05(2) Uiso 1 1 d . . .
H21C H 0.831(9) 0.471(4) 0.132(5) 0.07(2) Uiso 1 1 d . . .
C22 C 0.4997(9) 0.5520(4) 0.1709(7) 0.0544(19) Uani 1 1 d . . .
H22A H 0.451(11) 0.550(6) 0.108(8) 0.11(4) Uiso 1 1 d . . .
H22B H 0.555(16) 0.610(9) 0.182(10) 0.19(6) Uiso 1 1 d . . .
H22C H 0.446(12) 0.565(6) 0.223(8) 0.11(4) Uiso 1 1 d . . .
C23 C 0.7107(7) 0.4663(4) 0.3387(5) 0.0358(13) Uani 1 1 d . . .
H23A H 0.666(8) 0.487(4) 0.400(6) 0.07(2) Uiso 1 1 d . . .
H23B H 0.777(7) 0.435(4) 0.364(5) 0.044(19) Uiso 1 1 d . . .
H23C H 0.754(8) 0.504(5) 0.317(5) 0.06(2) Uiso 1 1 d . . .
C24 C 0.4708(6) 0.3603(3) 0.2008(4) 0.0241(11) Uani 1 1 d . . .
H24A H 0.389(8) 0.387(4) 0.164(5) 0.06(2) Uiso 1 1 d . . .
H24B H 0.500(8) 0.334(4) 0.159(5) 0.05(2) Uiso 1 1 d . . .
C31 C 0.3807(12) 0.2500 0.6457(7) 0.052(3) Uani 1 2 d S . .
H31A H 0.441(16) 0.2500 0.711(12) 0.14(6) Uiso 1 2 d SD . .
H31B H 0.339(15) 0.208(4) 0.643(10) 0.19(7) Uiso 1 1 d D . .
C32 C 0.6217(7) 0.3399(3) 0.5506(4) 0.0353(13) Uani 1 1 d . . .
H32A H 0.644(7) 0.329(4) 0.610(5) 0.043(18) Uiso 1 1 d . . .
H32B H 0.712(9) 0.340(4) 0.524(6) 0.07(3) Uiso 1 1 d . . .
H32C H 0.591(8) 0.400(4) 0.546(5) 0.06(2) Uiso 1 1 d . . .
C33 C 0.3764(7) 0.2500 0.3907(5) 0.0185(13) Uani 1 2 d S . .
C40 C 0.7277(8) 0.2500 0.3376(6) 0.0297(16) Uani 1 2 d S . .
H40A H 0.802(17) 0.2500 0.376(9) 0.14(6) Uiso 1 2 d SD . .
H40B H 0.741(9) 0.294(3) 0.285(6) 0.09(3) Uiso 1 1 d D . .
C71 C -0.0905(12) 0.1934(6) 0.7572(8) 0.050(4) Uani 0.50 1 d PG A -1
C72 C -0.1980(9) 0.2185(7) 0.8046(6) 0.051(5) Uani 0.50 1 d PG A -1
H72 H -0.2594 0.1819 0.8281 0.061 Uiso 0.50 1 calc PR A -1
C73 C -0.2168(7) 0.2961(8) 0.8182(5) 0.038(4) Uani 0.50 1 d PG A -1
H73 H -0.2914 0.3136 0.8512 0.045 Uiso 0.50 1 calc PR A -1
C74 C -0.1282(11) 0.3486(6) 0.7844(7) 0.053(4) Uani 0.50 1 d PG A -1
H74 H -0.1413 0.4026 0.7938 0.064 Uiso 0.50 1 calc PR A -1
C75 C -0.0208(9) 0.3235(7) 0.7369(6) 0.074(7) Uani 0.50 1 d PG A -1
H75 H 0.0406 0.3602 0.7137 0.088 Uiso 0.50 1 calc PR A -1
C76 C -0.0022(8) 0.2502(7) 0.7234(5) 0.084(7) Uani 1 2 d SG A -1
H76 H 0.0727 0.2341 0.6900 0.101 Uiso 0.50 1 calc PR A -1
C77 C -0.077(2) 0.1050(12) 0.7437(14) 0.086(7) Uani 0.50 1 d P A -1
H77A H 0.0028 0.0941 0.7090 0.129 Uiso 0.25 1 calc PR A -1
H77B H -0.1645 0.0850 0.7070 0.129 Uiso 0.25 1 calc PR A -1
H77C H -0.0616 0.0796 0.8067 0.129 Uiso 0.25 1 calc PR A -1
H77D H -0.1517 0.0784 0.7728 0.129 Uiso 0.25 1 calc PR A -1
H77E H 0.0156 0.0875 0.7748 0.129 Uiso 0.25 1 calc PR A -1
H77F H -0.0872 0.0928 0.6751 0.129 Uiso 0.25 1 calc PR A -1

loop_
_atom_site_aniso_label
_atom_site_aniso_U_11
_atom_site_aniso_U_22
_atom_site_aniso_U_33
_atom_site_aniso_U_23
_atom_site_aniso_U_13
_atom_site_aniso_U_12
Y1 0.0135(3) 0.0285(3) 0.0171(3) 0.000 0.0010(2) 0.000
Y2 0.0178(2) 0.0208(2) 0.0211(2) -0.00015(18) -0.00036(17) -0.00228(18)
Al1 0.0193(7) 0.0272(7) 0.0192(7) -0.0017(6) 0.0031(6) 0.0050(6)
Al2 0.0264(9) 0.0310(8) 0.0313(9) 0.0078(7) 0.0070(7) -0.0002(7)
Al3 0.0258(11) 0.0258(10) 0.0168(10) 0.000 -0.0018(8) 0.000
N1 0.022(2) 0.051(3) 0.024(2) 0.003(2) 0.0062(18) 0.009(2)
N2 0.018(3) 0.034(3) 0.025(3) 0.000 0.011(2) 0.000
C1 0.049(4) 0.077(5) 0.031(3) 0.017(3) 0.009(3) 0.033(4)
C2 0.028(4) 0.051(5) 0.033(5) 0.000 0.020(4) 0.000
C3 0.024(4) 0.074(6) 0.019(4) 0.000 -0.001(3) 0.000
C4 0.033(3) 0.046(3) 0.020(3) 0.006(2) 0.009(2) 0.009(3)
C11 0.036(3) 0.048(4) 0.037(4) -0.003(3) 0.016(3) 0.005(3)
C12 0.040(4) 0.064(4) 0.029(3) -0.010(3) -0.006(3) 0.030(4)
C13 0.044(4) 0.025(3) 0.034(3) 0.002(2) 0.014(3) 0.004(2)
C21 0.031(3) 0.062(4) 0.044(4) 0.005(3) 0.011(3) -0.006(3)
C22 0.065(5) 0.036(4) 0.062(5) 0.020(3) 0.010(4) 0.015(3)
C23 0.034(3) 0.034(3) 0.038(3) 0.007(3) 0.000(3) -0.009(3)
C24 0.023(3) 0.027(3) 0.022(3) 0.000(2) 0.003(2) -0.001(2)
C31 0.045(6) 0.086(8) 0.025(5) 0.000 0.006(4) 0.000
C32 0.044(4) 0.032(3) 0.026(3) 0.004(2) -0.009(3) -0.006(3)
C33 0.021(3) 0.020(3) 0.015(3) 0.000 0.005(3) 0.000
C40 0.020(4) 0.033(4) 0.036(4) 0.000 0.002(3) 0.000
C71 0.019(7) 0.103(13) 0.029(7) -0.013(8) 0.003(6) 0.004(8)
C72 0.022(7) 0.082(13) 0.046(9) -0.013(8) -0.001(7) -0.015(7)
C73 0.010(6) 0.073(11) 0.030(7) 0.003(7) 0.002(5) -0.026(6)
C74 0.055(10) 0.072(11) 0.028(7) 0.012(7) -0.010(7) -0.005(8)
C75 0.024(8) 0.17(2) 0.024(7) -0.003(11) 0.007(6) -0.032(11)
C76 0.051(9) 0.178(17) 0.025(5) -0.013(19) 0.010(6) 0.077(18)
C77 0.079(13) 0.102(15) 0.065(11) -0.040(11) -0.033(10) 0.025(12)

loop_
_atom_type_symbol
_atom_type_description
_atom_type_scat_dispersion_real
_atom_type_scat_dispersion_imag
_atom_type_scat_source
C C 0.0033 0.0016 'International Tables Vol C Tables 4.2.6.8 and 6.1.1.4'
H H 0.0000 0.0000 'International Tables Vol C Tables 4.2.6.8 and 6.1.1.4'
N N 0.0061 0.0033 'International Tables Vol C Tables 4.2.6.8 and 6.1.1.4'
Al Al 0.0645 0.0514 'International Tables Vol C Tables 4.2.6.8 and 6.1.1.4'
Y Y -2.7962 3.5667 'International Tables Vol C Tables 4.2.6.8 and 6.1.1.4'

loop_
_geom_angle_atom_site_label_1
_geom_angle_atom_site_label_2
_geom_angle_atom_site_label_3
_geom_angle
_geom_angle_site_symmetry_1
_geom_angle_site_symmetry_3
_geom_angle_publ_flag
C24 Y1 C24 101.5(3) . 4_565 ?
C24 Y1 C33 85.37(15) . . ?
C24 Y1 C33 85.37(15) 4_565 . ?
C24 Y1 N1 84.69(16) . . ?
C24 Y1 N1 125.21(15) 4_565 . ?
C33 Y1 N1 149.19(12) . . ?
C24 Y1 N1 125.21(15) . 4_565 ?
C24 Y1 N1 84.69(16) 4_565 4_565 ?
C33 Y1 N1 149.19(12) . 4_565 ?
N1 Y1 N1 51.2(2) . 4_565 ?
C24 Y1 C12 158.9(2) . 4_565 ?
C24 Y1 C12 88.0(2) 4_565 4_565 ?
C33 Y1 C12 76.58(17) . 4_565 ?
N1 Y1 C12 105.32(18) . 4_565 ?
N1 Y1 C12 73.99(16) 4_565 4_565 ?
C24 Y1 C12 88.0(2) . . ?
C24 Y1 C12 158.9(2) 4_565 . ?
C33 Y1 C12 76.58(17) . . ?
N1 Y1 C12 73.99(16) . . ?
N1 Y1 C12 105.32(18) 4_565 . ?
C12 Y1 C12 77.4(4) 4_565 . ?
C24 Y1 N2 77.75(14) . . ?
C24 Y1 N2 77.75(14) 4_565 . ?
C33 Y1 N2 153.07(19) . . ?
N1 Y1 N2 50.13(13) . . ?
N1 Y1 N2 50.12(13) 4_565 . ?
C12 Y1 N2 122.98(17) 4_565 . ?
C12 Y1 N2 122.98(17) . . ?
C24 Y1 Al1 79.85(13) . . ?
C24 Y1 Al1 124.04(12) 4_565 . ?
C33 Y1 Al1 38.68(10) . . ?
N1 Y1 Al1 110.69(10) . . ?
N1 Y1 Al1 139.82(10) 4_565 . ?
C12 Y1 Al1 79.23(17) 4_565 . ?
C12 Y1 Al1 38.67(13) . . ?
N2 Y1 Al1 151.62(3) . . ?
C24 Y1 Al1 124.04(12) . 4_565 ?
C24 Y1 Al1 79.85(13) 4_565 4_565 ?
C33 Y1 Al1 38.68(10) . 4_565 ?
N1 Y1 Al1 139.81(10) . 4_565 ?
N1 Y1 Al1 110.69(10) 4_565 4_565 ?
C12 Y1 Al1 38.67(13) 4_565 4_565 ?
C12 Y1 Al1 79.23(17) . 4_565 ?
N2 Y1 Al1 151.62(3) . 4_565 ?
Al1 Y1 Al1 56.74(5) . 4_565 ?
C24 Y1 Y2 42.05(12) . . ?
C24 Y1 Y2 91.01(12) 4_565 . ?
C33 Y1 Y2 43.60(10) . . ?
N1 Y1 Y2 122.90(11) . . ?
N1 Y1 Y2 165.31(9) 4_565 . ?
C12 Y1 Y2 119.99(13) 4_565 . ?
C12 Y1 Y2 83.48(16) . . ?
N2 Y1 Y2 115.23(10) . . ?
Al1 Y1 Y2 53.00(3) . . ?
Al1 Y1 Y2 82.22(3) 4_565 . ?
C24 Y1 Y2 91.01(12) . 4_565 ?
C24 Y1 Y2 42.05(12) 4_565 4_565 ?
C33 Y1 Y2 43.60(10) . 4_565 ?
N1 Y1 Y2 165.31(9) . 4_565 ?
N1 Y1 Y2 122.90(11) 4_565 4_565 ?
C12 Y1 Y2 83.47(16) 4_565 4_565 ?
C12 Y1 Y2 119.99(13) . 4_565 ?
N2 Y1 Y2 115.23(10) . 4_565 ?
Al1 Y1 Y2 82.22(3) . 4_565 ?
Al1 Y1 Y2 53.00(3) 4_565 4_565 ?
Y2 Y1 Y2 58.79(2) . 4_565 ?
C24 Y1 H12B 103.1(18) . . ?
C24 Y1 H12B 153.7(17) 4_565 . ?
C33 Y1 H12B 87.5(17) . . ?
N1 Y1 H12B 66.6(17) . . ?
N1 Y1 H12B 88.6(18) 4_565 . ?
C12 Y1 H12B 65.7(17) 4_565 . ?
C12 Y1 H12B 17.9(18) . . ?
N2 Y1 H12B 116.5(17) . . ?
Al1 Y1 H12B 52.8(18) . . ?
Al1 Y1 H12B 78.8(16) 4_565 . ?
Y2 Y1 H12B 101.1(18) . . ?
Y2 Y1 H12B 128.1(16) 4_565 . ?
C24 Y1 H24A 22.7(17) . . ?
C24 Y1 H24A 120.6(17) 4_565 . ?
C33 Y1 H24A 98.8(16) . . ?
N1 Y1 H24A 64.2(17) . . ?
N1 Y1 H24A 111.4(16) 4_565 . ?
C12 Y1 H24A 150.9(17) 4_565 . ?
C12 Y1 H24A 73.6(17) . . ?
N2 Y1 H24A 72.9(16) . . ?
Al1 Y1 H24A 79.7(16) . . ?
Al1 Y1 H24A 134.5(16) 4_565 . ?
Y2 Y1 H24A 59.2(17) . . ?
Y2 Y1 H24A 113.3(17) 4_565 . ?
H12B Y1 H24A 86(2) . . ?
C24 Y1 H24B 19.3(17) . . ?
C24 Y1 H24B 88.1(18) 4_565 . ?
C33 Y1 H24B 98.1(17) . . ?
N1 Y1 H24B 81.1(17) . . ?
N1 Y1 H24B 110.6(17) 4_565 . ?
C12 Y1 H24B 173.6(17) 4_565 . ?
C12 Y1 H24B 105.0(17) . . ?
N2 Y1 H24B 60.9(17) . . ?
Al1 Y1 H24B 98.9(17) . . ?
Al1 Y1 H24B 135.4(17) 4_565 . ?
Y2 Y1 H24B 55.1(17) . . ?
Y2 Y1 H24B 90.2(17) 4_565 . ?
H12B Y1 H24B 118(2) . . ?
H24A Y1 H24B 33(2) . . ?
C24 Y2 C33 93.3(2) . . ?
C24 Y2 C40 90.5(2) . . ?
C33 Y2 C40 91.12(17) . . ?
C24 Y2 C13 88.0(2) . . ?
C33 Y2 C13 83.84(18) . . ?
C40 Y2 C13 174.65(19) . . ?
C24 Y2 C32 177.6(2) . . ?
C33 Y2 C32 85.0(2) . . ?
C40 Y2 C32 91.2(3) . . ?
C13 Y2 C32 90.2(2) . . ?
C24 Y2 C23 84.38(19) . . ?
C33 Y2 C23 174.5(2) . . ?
C40 Y2 C23 93.9(2) . . ?
C13 Y2 C23 91.1(2) . . ?
C32 Y2 C23 97.2(2) . . ?
C24 Y2 Al3 136.14(13) . . ?
C33 Y2 Al3 42.91(15) . . ?
C40 Y2 Al3 87.89(17) . . ?
C13 Y2 Al3 89.62(14) . . ?
C32 Y2 Al3 42.31(14) . . ?
C23 Y2 Al3 139.46(15) . . ?
C24 Y2 Al1 85.77(13) . . ?
C33 Y2 Al1 41.95(12) . . ?
C40 Y2 Al1 132.36(13) . . ?
C13 Y2 Al1 42.40(14) . . ?
C32 Y2 Al1 91.84(16) . . ?
C23 Y2 Al1 132.74(16) . . ?
Al3 Y2 Al1 64.15(5) . . ?
C24 Y2 Al2 42.10(13) . . ?
C33 Y2 Al2 135.08(16) . . ?
C40 Y2 Al2 94.09(17) . . ?
C13 Y2 Al2 88.25(14) . . ?
C32 Y2 Al2 139.34(14) . . ?
C23 Y2 Al2 42.30(15) . . ?
Al3 Y2 Al2 177.29(5) . . ?
Al1 Y2 Al2 113.15(5) . . ?
C24 Y2 Y2 94.07(13) . 4_565 ?
C33 Y2 Y2 44.73(11) . 4_565 ?
C40 Y2 Y2 46.42(13) . 4_565 ?
C13 Y2 Y2 128.57(14) . 4_565 ?
C32 Y2 Y2 85.93(13) . 4_565 ?
C23 Y2 Y2 140.29(16) . 4_565 ?
Al3 Y2 Y2 55.16(2) . 4_565 ?
Al1 Y2 Y2 86.44(3) . 4_565 ?
Al2 Y2 Y2 125.34(3) . 4_565 ?
C24 Y2 Y1 43.92(12) . . ?
C33 Y2 Y1 49.76(15) . . ?
C40 Y2 Y1 86.77(17) . . ?
C13 Y2 Y1 88.60(15) . . ?
C32 Y2 Y1 134.56(14) . . ?
C23 Y2 Y1 128.28(14) . . ?
Al3 Y2 Y1 92.26(4) . . ?
Al1 Y2 Y1 58.75(3) . . ?
Al2 Y2 Y1 86.02(4) . . ?
Y2 Y2 Y1 60.606(11) 4_565 . ?
C24 Y2 H13C 73.4(16) . . ?
C33 Y2 H13C 99.0(16) . . ?
C40 Y2 H13C 161.4(17) . . ?
C13 Y2 H13C 20.5(16) . . ?
C32 Y2 H13C 105.1(16) . . ?
C23 Y2 H13C 75.6(16) . . ?
Al3 Y2 H13C 110.1(17) . . ?
Al1 Y2 H13C 57.3(16) . . ?
Al2 Y2 H13C 67.7(17) . . ?
Y2 Y2 H13C 141.8(16) 4_565 . ?
Y1 Y2 H13C 88.0(16) . . ?
C24 Y2 H32B 160(2) . . ?
C33 Y2 H32B 100.3(19) . . ?
C40 Y2 H32B 74.9(19) . . ?
C13 Y2 H32B 107.7(19) . . ?
C32 Y2 H32B 22.2(19) . . ?
C23 Y2 H32B 83.2(19) . . ?
Al3 Y2 H32B 58.2(19) . . ?
Al1 Y2 H32B 114(2) . . ?
Al2 Y2 H32B 124.2(19) . . ?
Y2 Y2 H32B 85.7(17) 4_565 . ?
Y1 Y2 H32B 145.0(18) . . ?
H13C Y2 H32B 118(2) . . ?
C24 Y2 H40B 74(2) . . ?
C33 Y2 H40B 109.7(14) . . ?
C40 Y2 H40B 24.9(17) . . ?
C13 Y2 H40B 157.4(19) . . ?
C32 Y2 H40B 109(2) . . ?
C23 Y2 H40B 74.4(14) . . ?
Al3 Y2 H40B 112.7(18) . . ?
Al1 Y2 H40B 144.6(16) . . ?
Al2 Y2 H40B 69.3(18) . . ?
Y2 Y2 H40B 67.2(14) 4_565 . ?
Y1 Y2 H40B 87.0(18) . . ?
H13C Y2 H40B 137(3) . . ?
H32B Y2 H40B 88(3) . . ?
C11 Al1 C33 124.0(3) . . ?
C11 Al1 C12 105.0(3) . . ?
C33 Al1 C12 112.4(3) . . ?
C11 Al1 C13 102.9(3) . . ?
C33 Al1 C13 109.2(2) . . ?
C12 Al1 C13 100.6(3) . . ?
C11 Al1 Y2 140.7(2) . . ?
C33 Al1 Y2 53.15(15) . . ?
C12 Al1 Y2 111.5(2) . . ?
C13 Al1 Y2 56.85(18) . . ?
C11 Al1 Y1 148.4(2) . . ?
C33 Al1 Y1 55.90(18) . . ?
C12 Al1 Y1 58.01(19) . . ?
C13 Al1 Y1 106.33(18) . . ?
Y2 Al1 Y1 68.24(3) . . ?
C21 Al2 C22 115.6(4) . . ?
C21 Al2 C24 110.7(3) . . ?
C22 Al2 C24 111.6(3) . . ?
C21 Al2 C23 105.7(3) . . ?
C22 Al2 C23 105.4(4) . . ?
C24 Al2 C23 107.3(2) . . ?
C21 Al2 Y2 123.5(2) . . ?
C22 Al2 Y2 120.8(3) . . ?
C24 Al2 Y2 50.62(15) . . ?
C23 Al2 Y2 56.73(18) . . ?
C31 Al3 C32 105.7(3) . . ?
C31 Al3 C32 105.7(3) . 4_565 ?
C32 Al3 C32 96.9(4) . 4_565 ?
C31 Al3 C33 125.1(4) . . ?
C32 Al3 C33 109.9(2) . . ?
C32 Al3 C33 109.9(2) 4_565 . ?
C31 Al3 Y2 143.44(10) . 4_565 ?
C32 Al3 Y2 108.2(2) . 4_565 ?
C32 Al3 Y2 57.17(18) 4_565 4_565 ?
C33 Al3 Y2 53.10(13) . 4_565 ?
C31 Al3 Y2 143.44(10) . . ?
C32 Al3 Y2 57.17(18) . . ?
C32 Al3 Y2 108.2(2) 4_565 . ?
C33 Al3 Y2 53.10(13) . . ?
Y2 Al3 Y2 69.67(5) 4_565 . ?
C3 N1 C4 109.0(5) . . ?
C3 N1 C1 112.2(5) . . ?
C4 N1 C1 108.6(5) . . ?
C3 N1 Y1 93.9(4) . . ?
C4 N1 Y1 97.4(3) . . ?
C1 N1 Y1 133.5(4) . . ?
C4 N2 C4 110.1(6) 4_565 . ?
C4 N2 C2 110.6(4) 4_565 . ?
C4 N2 C2 110.6(4) . . ?
C4 N2 Y1 94.9(3) 4_565 . ?
C4 N2 Y1 94.9(3) . . ?
C2 N2 Y1 133.5(5) . . ?
N1 C1 H1A 115(5) . . ?
N1 C1 H1B 115(4) . . ?
H1A C1 H1B 101(6) . . ?
N1 C1 H1C 110(4) . . ?
H1A C1 H1C 106(6) . . ?
H1B C1 H1C 109(6) . . ?
N2 C2 H2A 108(4) . . ?
N2 C2 H2B 107(4) . . ?
H2A C2 H2B 112(5) . . ?
N1 C3 N1 106.9(6) . 4_565 ?
N1 C3 H3A 112(2) . . ?
N1 C3 H3A 112(2) 4_565 . ?
N1 C3 H3B 107(2) . . ?
N1 C3 H3B 107(2) 4_565 . ?
H3A C3 H3B 112(6) . . ?
N2 C4 N1 105.4(4) . . ?
N2 C4 H4A 114(3) . . ?
N1 C4 H4A 104(3) . . ?
N2 C4 H4B 110(3) . . ?
N1 C4 H4B 110(3) . . ?
H4A C4 H4B 113(4) . . ?
Al1 C11 H11A 113(5) . . ?
Al1 C11 H11B 120(9) . . ?
H11A C11 H11B 93(9) . . ?
Al1 C11 H11C 108(6) . . ?
H11A C11 H11C 99(7) . . ?
H11B C11 H11C 121(10) . . ?
Al1 C12 Y1 83.3(2) . . ?
Al1 C12 H12A 112(5) . . ?
Y1 C12 H12A 81(5) . . ?
Al1 C12 H12B 129(5) . . ?
Y1 C12 H12B 69(5) . . ?
H12A C12 H12B 105(7) . . ?
Al1 C12 H12C 94(7) . . ?
Y1 C12 H12C 178(7) . . ?
H12A C12 H12C 99(8) . . ?
H12B C12 H12C 113(8) . . ?
Al1 C13 Y2 80.75(18) . . ?
Al1 C13 H13A 119(5) . . ?
Y2 C13 H13A 89(5) . . ?
Al1 C13 H13B 97(4) . . ?
Y2 C13 H13B 177(4) . . ?
H13A C13 H13B 92(6) . . ?
Al1 C13 H13C 126(4) . . ?
Y2 C13 H13C 79(4) . . ?
H13A C13 H13C 110(6) . . ?
H13B C13 H13C 103(5) . . ?
Al2 C21 H21A 108(4) . . ?
Al2 C21 H21B 103(4) . . ?
H21A C21 H21B 108(6) . . ?
Al2 C21 H21C 109(4) . . ?
H21A C21 H21C 111(6) . . ?
H21B C21 H21C 117(6) . . ?
Al2 C22 H22A 110(6) . . ?
Al2 C22 H22B 121(7) . . ?
H22A C22 H22B 109(10) . . ?
Al2 C22 H22C 110(6) . . ?
H22A C22 H22C 118(9) . . ?
H22B C22 H22C 89(8) . . ?
Al2 C23 Y2 81.0(2) . . ?
Al2 C23 H23A 126(4) . . ?
Y2 C23 H23A 79(4) . . ?
Al2 C23 H23B 124(4) . . ?
Y2 C23 H23B 83(4) . . ?
H23A C23 H23B 103(6) . . ?
Al2 C23 H23C 86(5) . . ?
Y2 C23 H23C 167(5) . . ?
H23A C23 H23C 108(6) . . ?
H23B C23 H23C 105(7) . . ?
Al2 C24 Y2 87.27(19) . . ?
Al2 C24 Y1 178.7(3) . . ?
Y2 C24 Y1 94.04(17) . . ?
Al2 C24 H24A 95(4) . . ?
Y2 C24 H24A 132(4) . . ?
Y1 C24 H24A 84(4) . . ?
Al2 C24 H24B 99(5) . . ?
Y2 C24 H24B 126(5) . . ?
Y1 C24 H24B 81(5) . . ?
H24A C24 H24B 101(6) . . ?
Al3 C31 H31A 118(9) . . ?
Al3 C31 H31B 104(10) . . ?
H31A C31 H31B 104(10) . . ?
Al3 C32 Y2 80.53(19) . . ?
Al3 C32 H32A 92(5) . . ?
Y2 C32 H32A 171(5) . . ?
Al3 C32 H32B 123(5) . . ?
Y2 C32 H32B 76(5) . . ?
H32A C32 H32B 105(6) . . ?
Al3 C32 H32C 123(4) . . ?
Y2 C32 H32C 80(4) . . ?
H32A C32 H32C 108(6) . . ?
H32B C32 H32C 103(6) . . ?
Al1 C33 Al1 98.5(3) . 4_565 ?
Al1 C33 Al3 103.1(2) . . ?
Al1 C33 Al3 103.1(2) 4_565 . ?
Al1 C33 Y2 171.1(3) . 4_565 ?
Al1 C33 Y2 84.90(6) 4_565 4_565 ?
Al3 C33 Y2 84.0(2) . 4_565 ?
Al1 C33 Y2 84.90(6) . . ?
Al1 C33 Y2 171.1(3) 4_565 . ?
Al3 C33 Y2 84.0(2) . . ?
Y2 C33 Y2 90.5(2) 4_565 . ?
Al1 C33 Y1 85.4(2) . . ?
Al1 C33 Y1 85.4(2) 4_565 . ?
Al3 C33 Y1 166.7(3) . . ?
Y2 C33 Y1 86.64(17) 4_565 . ?
Y2 C33 Y1 86.64(17) . . ?
Y2 C40 Y2 87.2(2) 4_565 . ?
Y2 C40 H40A 116(7) 4_565 . ?
Y2 C40 H40A 116(7) . . ?
Y2 C40 H40B 138(5) 4_565 . ?
Y2 C40 H40B 77(4) . . ?
H40A C40 H40B 106(8) . . ?
C72 C71 C76 117.8 . . ?
C72 C71 C77 116.9(13) . . ?
C76 C71 C77 125.4(13) . . ?
C73 C72 C71 120.0 . . ?
C73 C72 H72 120.0 . . ?
C71 C72 H72 120.0 . . ?
C72 C73 C74 119.9 . . ?
C72 C73 H73 120.0 . . ?
C74 C73 H73 120.0 . . ?
C73 C74 C75 120.1 . . ?
C73 C74 H74 119.9 . . ?
C75 C74 H74 119.9 . . ?
C76 C75 C74 120.5 . . ?
C76 C75 H75 119.7 . . ?
C74 C75 H75 119.7 . . ?
C75 C76 C71 121.7 . . ?
C75 C76 H76 119.1 . . ?
C71 C76 H76 119.1 . . ?
C71 C77 H77A 109.5 . . ?
C71 C77 H77B 109.5 . . ?
H77A C77 H77B 109.5 . . ?
C71 C77 H77C 109.5 . . ?
H77A C77 H77C 109.5 . . ?
H77B C77 H77C 109.5 . . ?
C71 C77 H77D 109.5 . . ?
H77A C77 H77D 141.1 . . ?
H77B C77 H77D 56.3 . . ?
H77C C77 H77D 56.3 . . ?
C71 C77 H77E 109.5 . . ?
H77A C77 H77E 56.3 . . ?
H77B C77 H77E 141.1 . . ?
H77C C77 H77E 56.3 . . ?
H77D C77 H77E 109.5 . . ?
C71 C77 H77F 109.5 . . ?
H77A C77 H77F 56.3 . . ?
H77B C77 H77F 56.3 . . ?
H77C C77 H77F 141.1 . . ?
H77D C77 H77F 109.5 . . ?
H77E C77 H77F 109.5 . . ?

loop_
_geom_bond_atom_site_label_1
_geom_bond_atom_site_label_2
_geom_bond_distance
_geom_bond_site_symmetry_2
_geom_bond_publ_flag
Y1 C24 2.452(5) . ?
Y1 C24 2.452(5) 4_565 ?
Y1 C33 2.696(6) . ?
Y1 N1 2.708(4) . ?
Y1 N1 2.708(4) 4_565 ?
Y1 C12 2.772(7) 4_565 ?
Y1 C12 2.772(7) . ?
Y1 N2 2.777(6) . ?
Y1 Al1 3.2458(15) . ?
Y1 Al1 3.2458(15) 4_565 ?
Y1 Y2 3.5261(9) . ?
Y1 Y2 3.5262(9) 4_565 ?
Y1 H12B 2.59(7) . ?
Y1 H24A 2.55(7) . ?
Y1 H24B 2.46(7) . ?
Y2 C24 2.367(5) . ?
Y2 C33 2.436(5) . ?
Y2 C40 2.511(6) . ?
Y2 C13 2.572(6) . ?
Y2 C32 2.581(6) . ?
Y2 C23 2.590(6) . ?
Y2 Al3 3.0298(18) . ?
Y2 Al1 3.0322(16) . ?
Y2 Al2 3.0592(16) . ?
Y2 Y2 3.4614(10) 4_565 ?
Y2 H13C 2.56(7) . ?
Y2 H32B 2.53(8) . ?
Y2 H40B 2.49(8) . ?
Al1 C11 1.971(6) . ?
Al1 C33 2.035(5) . ?
Al1 C12 2.042(6) . ?
Al1 C13 2.072(6) . ?
Al2 C21 1.978(7) . ?
Al2 C22 1.987(7) . ?
Al2 C24 2.053(5) . ?
Al2 C23 2.085(7) . ?
Al3 C31 1.961(10) . ?
Al3 C32 2.067(6) . ?
Al3 C32 2.067(6) 4_565 ?
Al3 C33 2.074(7) . ?
Al3 Y2 3.0297(18) 4_565 ?
N1 C3 1.456(7) . ?
N1 C4 1.469(7) . ?
N1 C1 1.478(8) . ?
N2 C4 1.453(6) 4_565 ?
N2 C4 1.453(6) . ?
N2 C2 1.470(9) . ?
C1 H1A 0.98(8) . ?
C1 H1B 1.13(8) . ?
C1 H1C 0.99(8) . ?
C2 H2A 0.99(8) . ?
C2 H2B 0.88(6) . ?
C3 N1 1.457(7) 4_565 ?
C3 H3A 0.94(8) . ?
C3 H3B 1.10(7) . ?
C4 H4A 1.02(6) . ?
C4 H4B 1.01(5) . ?
C11 H11A 0.90(8) . ?
C11 H11B 0.86(14) . ?
C11 H11C 0.93(11) . ?
C12 H12A 1.18(12) . ?
C12 H12B 0.85(8) . ?
C12 H12C 0.80(10) . ?
C13 H13A 1.05(9) . ?
C13 H13B 1.03(7) . ?
C13 H13C 0.91(7) . ?
C21 H21A 0.98(7) . ?
C21 H21B 0.97(7) . ?
C21 H21C 1.00(8) . ?
C22 H22A 0.94(11) . ?
C22 H22B 1.13(15) . ?
C22 H22C 0.97(11) . ?
C23 H23A 1.07(8) . ?
C23 H23B 0.87(7) . ?
C23 H23C 0.85(8) . ?
C24 H24A 0.99(8) . ?
C24 H24B 0.82(7) . ?
C31 H31A 1.01(16) . ?
C31 H31B 0.83(11) . ?
C32 H32A 0.85(7) . ?
C32 H32B 0.99(9) . ?
C32 H32C 1.08(8) . ?
C33 Al1 2.035(5) 4_565 ?
C33 Y2 2.436(5) 4_565 ?
C40 Y2 2.511(6) 4_565 ?
C40 H40A 0.82(13) . ?
C40 H40B 1.08(8) . ?
C71 C72 1.3673 . ?
C71 C76 1.4152 . ?
C71 C77 1.54(2) . ?
C72 C73 1.3645 . ?
C72 H72 0.9500 . ?
C73 C74 1.3665 . ?
C73 H73 0.9500 . ?
C74 C75 1.3674 . ?
C74 H74 0.9500 . ?
C75 C76 1.2903 . ?
C75 H75 0.9500 . ?
C76 H76 0.9500 . ?
C77 H77A 0.9800 . ?
C77 H77B 0.9800 . ?
C77 H77C 0.9800 . ?
C77 H77D 0.9800 . ?
C77 H77E 0.9800 . ?
C77 H77F 0.9800 . ?
